data_1569440
loop_
_publ_author_name
'Herbig, Marcus'
'Kroke, Edwin'
'Wagler, J\"org'

_publ_section_title
;
 Molecular Structures and Intermolecular Hydrogen Bonding of Silylated
 2-Aminopyrimidines
;
_journal_issue 7
_journal_name_full Crystals
_journal_page_first 990
_journal_paper_doi 10.3390/cryst13070990
_journal_volume 13
_journal_year 2023
_chemical_formula_moiety 'C7 H13 N3 Si'
_chemical_formula_sum 'C7 H13 N3 Si'
_chemical_formula_weight 167.29
_space_group_crystal_system monoclinic
_space_group_IT_number 14
_space_group_name_Hall '-P 2ybc'
_space_group_name_H-M_alt 'P 1 21/c 1'
_atom_sites_solution_hydrogens mixed
_atom_sites_solution_primary direct
_audit_creation_method SHELXL-2019/3
_cell_angle_alpha 90
_cell_angle_beta 100.794(3)
_cell_angle_gamma 90
_cell_formula_units_Z 8
_cell_length_a 9.4337(3)
_cell_length_b 19.5412(6)
_cell_length_c 10.7349(3)
_cell_measurement_reflns_used 18668
_cell_measurement_temperature 180(2)
_cell_measurement_theta_max 28.44
_cell_measurement_theta_min 1.93
_cell_volume 1943.92(10)
_computing_structure_refinement 'SHELXL-2019/2 (Sheldrick, 2019)'
_diffrn_ambient_temperature 180(2)
_diffrn_measured_fraction_theta_full 0.999
_diffrn_measured_fraction_theta_max 1.000
_diffrn_measurement_device_type 'Stoe IPDS II'
_diffrn_measurement_method 'omega scans'
_diffrn_radiation_type MoK\a
_diffrn_radiation_wavelength 0.71073
_diffrn_reflns_av_R_equivalents 0.0377
_diffrn_reflns_av_unetI/netI 0.0243
_diffrn_reflns_Laue_measured_fraction_full 0.999
_diffrn_reflns_Laue_measured_fraction_max 1.000
_diffrn_reflns_limit_h_max 12
_diffrn_reflns_limit_h_min -12
_diffrn_reflns_limit_k_max 25
_diffrn_reflns_limit_k_min -25
_diffrn_reflns_limit_l_max 14
_diffrn_reflns_limit_l_min -13
_diffrn_reflns_number 17865
_diffrn_reflns_point_group_measured_fraction_full 0.999
_diffrn_reflns_point_group_measured_fraction_max 1.000
_diffrn_reflns_theta_full 25.242
_diffrn_reflns_theta_max 27.999
_diffrn_reflns_theta_min 2.084
_exptl_absorpt_coefficient_mu 0.188
_exptl_absorpt_correction_T_max 0.9782
_exptl_absorpt_correction_T_min 0.9316
_exptl_absorpt_correction_type integration
_exptl_absorpt_process_details XShape
_exptl_crystal_colour colorless
_exptl_crystal_density_diffrn 1.143
_exptl_crystal_description prism
_exptl_crystal_F_000 720
_exptl_crystal_size_max 0.400
_exptl_crystal_size_mid 0.250
_exptl_crystal_size_min 0.150
_refine_diff_density_max 0.238
_refine_diff_density_min -0.230
_refine_diff_density_rms 0.042
_refine_ls_extinction_coef 0.0069(11)
_refine_ls_extinction_expression Fc^*^=kFc[1+0.001xFc^2^\l^3^/sin(2\q)]^-1/4^
_refine_ls_extinction_method 'SHELXL-2019/2 (Sheldrick 2019)'
_refine_ls_goodness_of_fit_ref 1.097
_refine_ls_hydrogen_treatment mixed
_refine_ls_matrix_type full
_refine_ls_number_parameters 214
_refine_ls_number_reflns 4699
_refine_ls_number_restraints 0
_refine_ls_restrained_S_all 1.097
_refine_ls_R_factor_all 0.0495
_refine_ls_R_factor_gt 0.0367
_refine_ls_shift/su_max 0.000
_refine_ls_shift/su_mean 0.000
_refine_ls_structure_factor_coef Fsqd
_refine_ls_weighting_details 'w=1/[\s^2^(Fo^2^)+(0.0372P)^2^+0.7171P] where P=(Fo^2^+2Fc^2^)/3'
_refine_ls_weighting_scheme calc
_refine_ls_wR_factor_gt 0.0876
_refine_ls_wR_factor_ref 0.0957
_reflns_Friedel_coverage 0.000
_reflns_number_gt 3874
_reflns_number_total 4699
_reflns_threshold_expression 'I > 2\s(I)'
_cod_data_source_file all-in-one.cif
_cod_data_source_block compound1
_cod_original_sg_symbol_H-M 'P 21/c'
_cod_database_code 1569440
_shelx_shelxl_version_number 2019/3
_shelx_space_group_comment
;
The symmetry employed for this shelxl refinement is uniquely defined
by the following loop, which should always be used as a source of
symmetry information in preference to the above space-group names.
They are only intended as comments.
;
_shelx_estimated_absorpt_t_min 0.929
_shelx_estimated_absorpt_t_max 0.972

loop_
_space_group_symop_operation_xyz
'x, y, z'
'-x, y+1/2, -z+1/2'
'-x, -y, -z'
'x, -y-1/2, z-1/2'

loop_
_atom_site_label
_atom_site_type_symbol
_atom_site_fract_x
_atom_site_fract_y
_atom_site_fract_z
_atom_site_U_iso_or_equiv
_atom_site_adp_type
_atom_site_occupancy
_atom_site_site_symmetry_order
_atom_site_calc_flag
_atom_site_refinement_flags_posn
_atom_site_refinement_flags_adp
_atom_site_refinement_flags_occupancy
_atom_site_disorder_assembly
_atom_site_disorder_group
Si1 Si 0.03980(4) 0.32534(2) 0.30053(4) 0.02912(11) Uani 1 1 d . . . . .
N1 N 0.17638(12) 0.38305(7) 0.36312(12) 0.0282(3) Uani 1 1 d . . . . .
H1N H 0.1784(19) 0.3990(9) 0.4364(18) 0.037(5) Uiso 1 1 d . . . . .
N2 N 0.30872(14) 0.37090(7) 0.20421(11) 0.0321(3) Uani 1 1 d . . . . .
N3 N 0.40959(12) 0.42568(7) 0.40057(11) 0.0305(3) Uani 1 1 d . . . . .
C1 C 0.30238(14) 0.39350(7) 0.32121(12) 0.0249(3) Uani 1 1 d . . . . .
C2 C 0.43394(18) 0.38165(9) 0.16613(15) 0.0371(3) Uani 1 1 d . . . . .
H2 H 0.442947 0.366569 0.083844 0.044 Uiso 1 1 calc R U . . .
C3 C 0.55049(16) 0.41341(9) 0.23984(15) 0.0373(4) Uani 1 1 d . . . . .
H3 H 0.638680 0.420068 0.210889 0.045 Uiso 1 1 calc R U . . .
C4 C 0.53220(15) 0.43492(8) 0.35738(14) 0.0338(3) Uani 1 1 d . . . . .
H4 H 0.610204 0.457392 0.410516 0.041 Uiso 1 1 calc R U . . .
C5 C -0.05278(19) 0.34878(9) 0.13868(16) 0.0431(4) Uani 1 1 d . . . . .
H5A H -0.085073 0.396463 0.138059 0.065 Uiso 1 1 calc R U . . .
H5B H -0.136394 0.318827 0.112627 0.065 Uiso 1 1 calc R U . . .
H5C H 0.014097 0.343463 0.079634 0.065 Uiso 1 1 calc R U . . .
C6 C 0.1139(2) 0.23770(9) 0.3000(2) 0.0560(5) Uani 1 1 d . . . . .
H6A H 0.182356 0.235717 0.241771 0.084 Uiso 1 1 calc R U . . .
H6B H 0.034984 0.205312 0.272076 0.084 Uiso 1 1 calc R U . . .
H6C H 0.163450 0.225661 0.385706 0.084 Uiso 1 1 calc R U . . .
C7 C -0.08755(19) 0.33224(12) 0.41248(19) 0.0517(5) Uani 1 1 d . . . . .
H7A H -0.038525 0.318552 0.497505 0.078 Uiso 1 1 calc R U . . .
H7B H -0.170494 0.302154 0.384379 0.078 Uiso 1 1 calc R U . . .
H7C H -0.120864 0.379649 0.414651 0.078 Uiso 1 1 calc R U . . .
Si2 Si 0.56534(4) 0.36798(2) 0.77694(4) 0.03020(11) Uani 1 1 d . . . . .
N4 N 0.40679(12) 0.39812(7) 0.68166(12) 0.0302(3) Uani 1 1 d . . . . .
H4N H 0.403(2) 0.4048(10) 0.6048(19) 0.044(5) Uiso 1 1 d . . . . .
N5 N 0.17435(12) 0.44181(7) 0.63381(11) 0.0301(3) Uani 1 1 d . . . . .
N6 N 0.28902(12) 0.41660(6) 0.84787(11) 0.0268(2) Uani 1 1 d . . . . .
C8 C 0.28607(14) 0.41961(7) 0.72225(13) 0.0247(3) Uani 1 1 d . . . . .
C9 C 0.05786(15) 0.46199(8) 0.67802(15) 0.0338(3) Uani 1 1 d . . . . .
H9 H -0.023101 0.478169 0.619090 0.041 Uiso 1 1 calc R U . . .
C10 C 0.04902(16) 0.46056(8) 0.80427(15) 0.0352(3) Uani 1 1 d . . . . .
H10 H -0.035216 0.474994 0.833471 0.042 Uiso 1 1 calc R U . . .
C11 C 0.16963(16) 0.43694(8) 0.88636(14) 0.0311(3) Uani 1 1 d . . . . .
H11 H 0.167238 0.435126 0.974382 0.037 Uiso 1 1 calc R U . . .
C12 C 0.6866(2) 0.35043(14) 0.66300(19) 0.0605(6) Uani 1 1 d . . . . .
H12A H 0.639391 0.318394 0.598011 0.091 Uiso 1 1 calc R U . . .
H12B H 0.776865 0.330338 0.708205 0.091 Uiso 1 1 calc R U . . .
H12C H 0.707465 0.393298 0.622619 0.091 Uiso 1 1 calc R U . . .
C13 C 0.64880(17) 0.43446(9) 0.89071(15) 0.0379(4) Uani 1 1 d . . . . .
H13A H 0.670672 0.474995 0.843989 0.057 Uiso 1 1 calc R U . . .
H13B H 0.738149 0.416568 0.941808 0.057 Uiso 1 1 calc R U . . .
H13C H 0.581681 0.446939 0.946452 0.057 Uiso 1 1 calc R U . . .
C14 C 0.5322(2) 0.28802(9) 0.86025(19) 0.0456(4) Uani 1 1 d . . . . .
H14A H 0.453905 0.295505 0.907186 0.068 Uiso 1 1 calc R U . . .
H14B H 0.620175 0.274975 0.919505 0.068 Uiso 1 1 calc R U . . .
H14C H 0.505077 0.251359 0.798072 0.068 Uiso 1 1 calc R U . . .

loop_
_atom_site_aniso_label
_atom_site_aniso_U_11
_atom_site_aniso_U_22
_atom_site_aniso_U_33
_atom_site_aniso_U_23
_atom_site_aniso_U_13
_atom_site_aniso_U_12
Si1 0.02218(18) 0.0298(2) 0.0334(2) 0.00280(16) 0.00018(15) -0.00005(15)
N1 0.0234(5) 0.0375(7) 0.0234(6) -0.0026(5) 0.0041(5) -0.0022(5)
N2 0.0342(6) 0.0381(7) 0.0246(6) -0.0022(5) 0.0067(5) 0.0004(5)
N3 0.0246(6) 0.0416(7) 0.0247(6) 0.0010(5) 0.0030(5) -0.0048(5)
C1 0.0239(6) 0.0285(6) 0.0215(6) 0.0030(5) 0.0024(5) 0.0009(5)
C2 0.0410(8) 0.0449(9) 0.0282(7) 0.0025(6) 0.0140(6) 0.0049(7)
C3 0.0292(7) 0.0497(9) 0.0356(8) 0.0103(7) 0.0123(6) 0.0023(7)
C4 0.0255(7) 0.0431(8) 0.0322(7) 0.0070(6) 0.0034(6) -0.0042(6)
C5 0.0401(9) 0.0453(9) 0.0378(9) -0.0024(7) -0.0082(7) -0.0015(7)
C6 0.0433(10) 0.0325(9) 0.0872(15) 0.0046(9) -0.0007(10) 0.0023(7)
C7 0.0329(8) 0.0721(13) 0.0517(10) 0.0023(10) 0.0116(8) -0.0116(8)
Si2 0.02224(19) 0.0416(2) 0.0257(2) -0.00376(17) 0.00174(14) 0.00512(16)
N4 0.0221(5) 0.0482(8) 0.0198(6) -0.0035(5) 0.0027(4) 0.0029(5)
N5 0.0228(5) 0.0394(7) 0.0271(6) 0.0005(5) 0.0019(5) 0.0021(5)
N6 0.0276(6) 0.0304(6) 0.0230(5) -0.0022(5) 0.0060(4) -0.0027(5)
C8 0.0218(6) 0.0279(6) 0.0240(6) -0.0024(5) 0.0032(5) -0.0022(5)
C9 0.0236(6) 0.0386(8) 0.0386(8) -0.0008(6) 0.0040(6) 0.0038(6)
C10 0.0285(7) 0.0380(8) 0.0420(8) -0.0075(7) 0.0139(6) 0.0016(6)
C11 0.0334(7) 0.0336(7) 0.0288(7) -0.0051(6) 0.0120(6) -0.0050(6)
C12 0.0346(9) 0.1034(17) 0.0444(10) -0.0083(11) 0.0095(8) 0.0210(10)
C13 0.0316(7) 0.0433(9) 0.0342(8) 0.0021(7) -0.0055(6) -0.0026(6)
C14 0.0447(9) 0.0348(8) 0.0549(11) -0.0031(8) 0.0032(8) 0.0065(7)

loop_
_atom_type_symbol
_atom_type_description
_atom_type_scat_dispersion_real
_atom_type_scat_dispersion_imag
_atom_type_scat_source
C C 0.0033 0.0016 'International Tables Vol C Tables 4.2.6.8 and 6.1.1.4'
H H 0.0000 0.0000 'International Tables Vol C Tables 4.2.6.8 and 6.1.1.4'
N N 0.0061 0.0033 'International Tables Vol C Tables 4.2.6.8 and 6.1.1.4'
Si Si 0.0817 0.0704 'International Tables Vol C Tables 4.2.6.8 and 6.1.1.4'

loop_
_geom_angle_atom_site_label_1
_geom_angle_atom_site_label_2
_geom_angle_atom_site_label_3
_geom_angle
_geom_angle_site_symmetry_1
_geom_angle_site_symmetry_3
_geom_angle_publ_flag
N1 Si1 C6 110.28(7) . . ?
N1 Si1 C5 112.66(7) . . ?
C6 Si1 C5 109.77(10) . . ?
N1 Si1 C7 102.94(8) . . ?
C6 Si1 C7 111.10(10) . . ?
C5 Si1 C7 109.94(9) . . ?
C1 N1 Si1 126.52(10) . . ?
C1 N1 H1N 112.6(12) . . ?
Si1 N1 H1N 118.9(12) . . ?
C2 N2 C1 115.52(13) . . ?
C4 N3 C1 116.03(13) . . ?
N2 C1 N3 125.74(13) . . ?
N2 C1 N1 116.98(12) . . ?
N3 C1 N1 117.28(12) . . ?
N2 C2 C3 123.47(14) . . ?
N2 C2 H2 118.3 . . ?
C3 C2 H2 118.3 . . ?
C4 C3 C2 116.27(14) . . ?
C4 C3 H3 121.9 . . ?
C2 C3 H3 121.9 . . ?
N3 C4 C3 122.96(14) . . ?
N3 C4 H4 118.5 . . ?
C3 C4 H4 118.5 . . ?
Si1 C5 H5A 109.5 . . ?
Si1 C5 H5B 109.5 . . ?
H5A C5 H5B 109.5 . . ?
Si1 C5 H5C 109.5 . . ?
H5A C5 H5C 109.5 . . ?
H5B C5 H5C 109.5 . . ?
Si1 C6 H6A 109.5 . . ?
Si1 C6 H6B 109.5 . . ?
H6A C6 H6B 109.5 . . ?
Si1 C6 H6C 109.5 . . ?
H6A C6 H6C 109.5 . . ?
H6B C6 H6C 109.5 . . ?
Si1 C7 H7A 109.5 . . ?
Si1 C7 H7B 109.5 . . ?
H7A C7 H7B 109.5 . . ?
Si1 C7 H7C 109.5 . . ?
H7A C7 H7C 109.5 . . ?
H7B C7 H7C 109.5 . . ?
N4 Si2 C13 111.12(7) . . ?
N4 Si2 C14 111.27(8) . . ?
C13 Si2 C14 111.19(8) . . ?
N4 Si2 C12 104.00(8) . . ?
C13 Si2 C12 108.99(9) . . ?
C14 Si2 C12 110.01(10) . . ?
C8 N4 Si2 126.34(10) . . ?
C8 N4 H4N 112.6(14) . . ?
Si2 N4 H4N 120.7(14) . . ?
C9 N5 C8 115.50(12) . . ?
C11 N6 C8 116.00(12) . . ?
N6 C8 N5 125.85(12) . . ?
N6 C8 N4 116.52(12) . . ?
N5 C8 N4 117.64(12) . . ?
N5 C9 C10 123.41(14) . . ?
N5 C9 H9 118.3 . . ?
C10 C9 H9 118.3 . . ?
C9 C10 C11 116.18(13) . . ?
C9 C10 H10 121.9 . . ?
C11 C10 H10 121.9 . . ?
N6 C11 C10 123.05(14) . . ?
N6 C11 H11 118.5 . . ?
C10 C11 H11 118.5 . . ?
Si2 C12 H12A 109.5 . . ?
Si2 C12 H12B 109.5 . . ?
H12A C12 H12B 109.5 . . ?
Si2 C12 H12C 109.5 . . ?
H12A C12 H12C 109.5 . . ?
H12B C12 H12C 109.5 . . ?
Si2 C13 H13A 109.5 . . ?
Si2 C13 H13B 109.5 . . ?
H13A C13 H13B 109.5 . . ?
Si2 C13 H13C 109.5 . . ?
H13A C13 H13C 109.5 . . ?
H13B C13 H13C 109.5 . . ?
Si2 C14 H14A 109.5 . . ?
Si2 C14 H14B 109.5 . . ?
H14A C14 H14B 109.5 . . ?
Si2 C14 H14C 109.5 . . ?
H14A C14 H14C 109.5 . . ?
H14B C14 H14C 109.5 . . ?

loop_
_geom_bond_atom_site_label_1
_geom_bond_atom_site_label_2
_geom_bond_distance
_geom_bond_site_symmetry_2
_geom_bond_publ_flag
Si1 N1 1.7490(13) . ?
Si1 C6 1.8499(18) . ?
Si1 C5 1.8501(17) . ?
Si1 C7 1.8565(19) . ?
N1 C1 1.3628(17) . ?
N1 H1N 0.844(19) . ?
N2 C2 1.337(2) . ?
N2 C1 1.3433(18) . ?
N3 C4 1.3366(18) . ?
N3 C1 1.3496(17) . ?
C2 C3 1.376(2) . ?
C2 H2 0.9500 . ?
C3 C4 1.371(2) . ?
C3 H3 0.9500 . ?
C4 H4 0.9500 . ?
C5 H5A 0.9800 . ?
C5 H5B 0.9800 . ?
C5 H5C 0.9800 . ?
C6 H6A 0.9800 . ?
C6 H6B 0.9800 . ?
C6 H6C 0.9800 . ?
C7 H7A 0.9800 . ?
C7 H7B 0.9800 . ?
C7 H7C 0.9800 . ?
Si2 N4 1.7485(13) . ?
Si2 C13 1.8544(16) . ?
Si2 C14 1.8556(19) . ?
Si2 C12 1.8562(18) . ?
N4 C8 1.3598(17) . ?
N4 H4N 0.83(2) . ?
N5 C9 1.3356(18) . ?
N5 C8 1.3511(17) . ?
N6 C11 1.3311(18) . ?
N6 C8 1.3448(17) . ?
C9 C10 1.374(2) . ?
C9 H9 0.9500 . ?
C10 C11 1.382(2) . ?
C10 H10 0.9500 . ?
C11 H11 0.9500 . ?
C12 H12A 0.9800 . ?
C12 H12B 0.9800 . ?
C12 H12C 0.9800 . ?
C13 H13A 0.9800 . ?
C13 H13B 0.9800 . ?
C13 H13C 0.9800 . ?
C14 H14A 0.9800 . ?
C14 H14B 0.9800 . ?
C14 H14C 0.9800 . ?

loop_
_geom_torsion_atom_site_label_1
_geom_torsion_atom_site_label_2
_geom_torsion_atom_site_label_3
_geom_torsion_atom_site_label_4
_geom_torsion
_geom_torsion_site_symmetry_1
_geom_torsion_site_symmetry_2
_geom_torsion_site_symmetry_3
_geom_torsion_site_symmetry_4
_geom_torsion_publ_flag
C6 Si1 N1 C1 55.96(15) . . . . ?
C5 Si1 N1 C1 -67.07(14) . . . . ?
C7 Si1 N1 C1 174.56(13) . . . . ?
C2 N2 C1 N3 0.4(2) . . . . ?
C2 N2 C1 N1 -179.71(13) . . . . ?
C4 N3 C1 N2 -0.5(2) . . . . ?
C4 N3 C1 N1 179.63(13) . . . . ?
Si1 N1 C1 N2 17.61(19) . . . . ?
Si1 N1 C1 N3 -162.51(11) . . . . ?
C1 N2 C2 C3 0.2(2) . . . . ?
N2 C2 C3 C4 -0.6(2) . . . . ?
C1 N3 C4 C3 0.0(2) . . . . ?
C2 C3 C4 N3 0.5(2) . . . . ?
C13 Si2 N4 C8 -61.10(15) . . . . ?
C14 Si2 N4 C8 63.39(15) . . . . ?
C12 Si2 N4 C8 -178.21(15) . . . . ?
C11 N6 C8 N5 0.7(2) . . . . ?
C11 N6 C8 N4 -179.18(13) . . . . ?
C9 N5 C8 N6 -0.2(2) . . . . ?
C9 N5 C8 N4 179.60(13) . . . . ?
Si2 N4 C8 N6 -0.7(2) . . . . ?
Si2 N4 C8 N5 179.41(11) . . . . ?
C8 N5 C9 C10 -0.3(2) . . . . ?
N5 C9 C10 C11 0.3(2) . . . . ?
C8 N6 C11 C10 -0.6(2) . . . . ?
C9 C10 C11 N6 0.2(2) . . . . ?
